data_4326006
loop_
_publ_author_name
'Jian Wang'
'Min Yang'
'Ming-Yan Pan'
'Sheng-Qing Xia'
'Xu-Tang Tao'
'Hua He'
'Gregory Darone'
'Svilen Bobev'

_publ_section_title
;
 Synthesis, Crystal and Electronic Structures, and Properties of the New
 Pnictide Semiconductors A2CdPn2 (A= Ca, Sr, Ba, Eu;Pn= P, As)
;
_journal_name_full 'Inorganic Chemistry'
_journal_page_first 8020
_journal_page_last 8027
_journal_paper_doi 10.1021/ic200286t
_journal_volume 50
_journal_year 2011
_chemical_formula_sum 'As2 Cd Eu2'
_chemical_formula_weight 566.16
_chemical_name_systematic
; 
 ? 
;
_space_group_IT_number 36
_symmetry_cell_setting orthorhombic
_symmetry_space_group_name_Hall 'C 2c -2'
_symmetry_space_group_name_H-M 'C m c 21'
_atom_sites_solution_primary direct
_atom_sites_solution_secondary difmap
_audit_creation_method SHELXL-97
_cell_angle_alpha 90.00
_cell_angle_beta 90.00
_cell_angle_gamma 90.00
_cell_formula_units_Z 4
_cell_length_a 4.4418(9)
_cell_length_b 16.847(4)
_cell_length_c 7.4985(16)
_cell_measurement_reflns_used 676
_cell_measurement_temperature 150(2)
_cell_measurement_theta_max 26.71
_cell_measurement_theta_min 2.42
_cell_volume 561.1(2)
_computing_cell_refinement 'APEX2 Software Suite (Bruker,2005)'
_computing_data_collection 'APEX2 Software Suite (Bruker,2005)'
_computing_data_reduction 'APEX2 Software Suite (Bruker,2005)'
_computing_molecular_graphics 'SHELXTL (Bruker, 1997)'
_computing_publication_material 'SHELXL-97 (Sheldrick, 1997)'
_computing_structure_refinement 'SHELXL-97 (Sheldrick, 1997)'
_computing_structure_solution 'SHELXS-97 (Sheldrick, 1990)'
_diffrn_ambient_temperature 150(2)
_diffrn_detector_area_resol_mean 8.3
_diffrn_measured_fraction_theta_full 1.000
_diffrn_measured_fraction_theta_max 1.000
_diffrn_measurement_device_type 'Bruker APEX2 CCD area-detector diffractometer'
_diffrn_measurement_method '\w scans'
_diffrn_radiation_monochromator graphite
_diffrn_radiation_source 'fine-focus sealed tube'
_diffrn_radiation_type MoK\a
_diffrn_radiation_wavelength 0.71073
_diffrn_reflns_av_R_equivalents 0.0467
_diffrn_reflns_av_sigmaI/netI 0.0385
_diffrn_reflns_limit_h_max 5
_diffrn_reflns_limit_h_min -5
_diffrn_reflns_limit_k_max 20
_diffrn_reflns_limit_k_min -20
_diffrn_reflns_limit_l_max 9
_diffrn_reflns_limit_l_min -9
_diffrn_reflns_number 3174
_diffrn_reflns_theta_full 26.71
_diffrn_reflns_theta_max 26.71
_diffrn_reflns_theta_min 2.42
_diffrn_standards_decay_% 0
_diffrn_standards_interval_count 0
_diffrn_standards_interval_time 0
_diffrn_standards_number 0
_exptl_absorpt_coefficient_mu 37.368
_exptl_absorpt_correction_T_max 0.7063
_exptl_absorpt_correction_T_min 0.3164
_exptl_absorpt_correction_type multi-scan
_exptl_absorpt_process_details 'APEX2 Software Suite (Bruker,2005)'
_exptl_crystal_colour Black
_exptl_crystal_density_diffrn 6.702
_exptl_crystal_description Needle
_exptl_crystal_F_000 960
_exptl_crystal_size_max 0.04
_exptl_crystal_size_mid 0.02
_exptl_crystal_size_min 0.01
_refine_diff_density_max 1.094
_refine_diff_density_min -0.953
_refine_diff_density_rms 0.263
_refine_ls_abs_structure_details 'Flack H D (1983), Acta Cryst. A39, 876-881'
_refine_ls_abs_structure_Flack 0.10(3)
_refine_ls_extinction_coef 0.00480(16)
_refine_ls_extinction_expression Fc^*^=kFc[1+0.001xFc^2^\l^3^/sin(2\q)]^-1/4^
_refine_ls_extinction_method SHELXL
_refine_ls_goodness_of_fit_ref 1.037
_refine_ls_matrix_type full
_refine_ls_number_parameters 33
_refine_ls_number_reflns 676
_refine_ls_number_restraints 1
_refine_ls_restrained_S_all 1.036
_refine_ls_R_factor_all 0.0215
_refine_ls_R_factor_gt 0.0203
_refine_ls_shift/su_max 0.000
_refine_ls_shift/su_mean 0.000
_refine_ls_structure_factor_coef Fsqd
_refine_ls_weighting_details 'calc w=1/[\s^2^(Fo^2^)+(0.0144P)^2^+0.0000P] where P=(Fo^2^+2Fc^2^)/3'
_refine_ls_weighting_scheme calc
_refine_ls_wR_factor_gt 0.0404
_refine_ls_wR_factor_ref 0.0407
_reflns_number_gt 648
_reflns_number_total 676
_reflns_threshold_expression >2sigma(I)
_cod_data_source_file ic200286t_si_001_6.cif
_cod_data_source_block 6
_cod_original_sg_symbol_H-M 'C m c 21 '
_cod_database_code 4326006

loop_
_symmetry_equiv_pos_as_xyz
'x, y, z'
'-x, -y, z+1/2'
'x, -y, z+1/2'
'-x, y, z'
'x+1/2, y+1/2, z'
'-x+1/2, -y+1/2, z+1/2'
'x+1/2, -y+1/2, z+1/2'
'-x+1/2, y+1/2, z'

loop_
_atom_site_label
_atom_site_type_symbol
_atom_site_fract_x
_atom_site_fract_y
_atom_site_fract_z
_atom_site_U_iso_or_equiv
_atom_site_adp_type
_atom_site_occupancy
_atom_site_symmetry_multiplicity
_atom_site_calc_flag
_atom_site_refinement_flags
Eu1 Eu 0.0000 0.29783(4) 0.60634(9) 0.01120(19) Uani 1 2 d S
Eu2 Eu 0.0000 0.46614(4) 0.26618(9) 0.00890(17) Uani 1 2 d S
Cd Cd 0.0000 0.09655(5) 0.42497(13) 0.0095(2) Uani 1 2 d S
As1 As 0.0000 0.06326(7) 0.05864(19) 0.0081(3) Uani 1 2 d S
As2 As 0.0000 0.32336(8) 0.01979(19) 0.0095(3) Uani 1 2 d S

loop_
_atom_site_aniso_label
_atom_site_aniso_U_11
_atom_site_aniso_U_22
_atom_site_aniso_U_33
_atom_site_aniso_U_23
_atom_site_aniso_U_13
_atom_site_aniso_U_12
Eu1 0.0089(3) 0.0089(4) 0.0158(4) -0.0016(3) 0.000 0.000
Eu2 0.0080(3) 0.0111(4) 0.0077(4) 0.0002(3) 0.000 0.000
Cd 0.0081(5) 0.0090(5) 0.0114(6) -0.0011(5) 0.000 0.000
As1 0.0070(6) 0.0084(6) 0.0091(7) 0.0002(6) 0.000 0.000
As2 0.0070(6) 0.0080(7) 0.0135(7) -0.0001(6) 0.000 0.000

loop_
_atom_type_symbol
_atom_type_description
_atom_type_scat_dispersion_real
_atom_type_scat_dispersion_imag
_atom_type_scat_source
As As 0.0499 2.0058 'International Tables Vol C Tables 4.2.6.8 and 6.1.1.4'
Cd Cd -0.8075 1.2024 'International Tables Vol C Tables 4.2.6.8 and 6.1.1.4'
Eu Eu -0.1578 3.6682 'International Tables Vol C Tables 4.2.6.8 and 6.1.1.4'

loop_
_geom_angle_atom_site_label_1
_geom_angle_atom_site_label_2
_geom_angle_atom_site_label_3
_geom_angle
_geom_angle_site_symmetry_1
_geom_angle_site_symmetry_3
As2 Eu1 As2 92.06(4) 6_455 6
As2 Eu1 As2 107.41(4) 6_455 1_556
As2 Eu1 As2 107.41(4) 6 1_556
As2 Eu1 As1 161.13(4) 6_455 6
As2 Eu1 As1 87.79(3) 6 6
As2 Eu1 As1 90.58(4) 1_556 6
As2 Eu1 As1 87.79(3) 6_455 6_455
As2 Eu1 As1 161.13(4) 6 6_455
As2 Eu1 As1 90.58(4) 1_556 6_455
As1 Eu1 As1 86.34(4) 6 6_455
As2 Eu1 Cd 46.18(2) 6_455 .
As2 Eu1 Cd 46.18(2) 6 .
As2 Eu1 Cd 119.75(3) 1_556 .
As1 Eu1 Cd 128.91(3) 6 .
As1 Eu1 Cd 128.91(3) 6_455 .
As2 Eu1 Cd 151.91(4) 6_455 6
As2 Eu1 Cd 91.26(3) 6 6
As2 Eu1 Cd 45.36(2) 1_556 6
As1 Eu1 Cd 46.90(3) 6 6
As1 Eu1 Cd 97.73(3) 6_455 6
Cd Eu1 Cd 133.142(18) . 6
As2 Eu1 Cd 91.26(3) 6_455 6_455
As2 Eu1 Cd 151.91(4) 6 6_455
As2 Eu1 Cd 45.36(2) 1_556 6_455
As1 Eu1 Cd 97.73(3) 6 6_455
As1 Eu1 Cd 46.90(3) 6_455 6_455
Cd Eu1 Cd 133.142(18) . 6_455
Cd Eu1 Cd 73.41(3) 6 6_455
As2 Eu1 Eu2 110.56(3) 6_455 .
As2 Eu1 Eu2 110.56(3) 6 .
As2 Eu1 Eu2 124.08(3) 1_556 .
As1 Eu1 Eu2 52.43(2) 6 .
As1 Eu1 Eu2 52.43(2) 6_455 .
Cd Eu1 Eu2 116.17(3) . .
Cd Eu1 Eu2 94.24(2) 6 .
Cd Eu1 Eu2 94.24(2) 6_455 .
As2 Eu1 Eu2 133.96(2) 6_455 2_565
As2 Eu1 Eu2 133.96(2) 6 2_565
As2 Eu1 Eu2 65.33(3) 1_556 2_565
As1 Eu1 Eu2 48.82(2) 6 2_565
As1 Eu1 Eu2 48.82(2) 6_455 2_565
Cd Eu1 Eu2 174.92(3) . 2_565
Cd Eu1 Eu2 49.905(16) 6 2_565
Cd Eu1 Eu2 49.905(16) 6_455 2_565
Eu2 Eu1 Eu2 58.747(17) . 2_565
As2 Eu1 As2 81.67(4) 6_455 .
As2 Eu1 As2 81.67(4) 6 .
As2 Eu1 As2 166.52(5) 1_556 .
As1 Eu1 As2 79.64(3) 6 .
As1 Eu1 As2 79.64(3) 6_455 .
Cd Eu1 As2 73.73(3) . .
Cd Eu1 As2 126.39(2) 6 .
Cd Eu1 As2 126.39(2) 6_455 .
Eu2 Eu1 As2 42.44(2) . .
Eu2 Eu1 As2 101.19(2) 2_565 .
As2 Eu1 Eu1 136.03(2) 6_455 1_655
As2 Eu1 Eu1 43.97(2) 6 1_655
As2 Eu1 Eu1 90.0 1_556 1_655
As1 Eu1 Eu1 46.830(19) 6 1_655
As1 Eu1 Eu1 133.170(19) 6_455 1_655
Cd Eu1 Eu1 90.0 . 1_655
Cd Eu1 Eu1 53.295(13) 6 1_655
Cd Eu1 Eu1 126.705(13) 6_455 1_655
Eu2 Eu1 Eu1 90.0 . 1_655
Eu2 Eu1 Eu1 90.0 2_565 1_655
As2 Eu1 Eu1 90.0 . 1_655
As2 Eu2 As1 107.36(4) . 6
As2 Eu2 As1 107.36(4) . 6_455
As1 Eu2 As1 89.30(4) 6 6_455
As2 Eu2 As1 96.34(4) . 5
As1 Eu2 As1 85.94(2) 6 5
As1 Eu2 As1 156.17(4) 6_455 5
As2 Eu2 As1 96.34(4) . 5_455
As1 Eu2 As1 156.17(3) 6 5_455
As1 Eu2 As1 85.94(2) 6_455 5_455
As1 Eu2 As1 89.05(4) 5 5_455
As2 Eu2 Cd 137.572(16) . 5
As1 Eu2 Cd 52.34(3) 6 5
As1 Eu2 Cd 108.82(3) 6_455 5
As1 Eu2 Cd 50.93(3) 5 5
As1 Eu2 Cd 107.54(3) 5_455 5
As2 Eu2 Cd 137.571(16) . 5_455
As1 Eu2 Cd 108.82(3) 6 5_455
As1 Eu2 Cd 52.34(3) 6_455 5_455
As1 Eu2 Cd 107.54(3) 5 5_455
As1 Eu2 Cd 50.93(3) 5_455 5_455
Cd Eu2 Cd 83.26(3) 5 5_455
As2 Eu2 Cd 47.53(2) . 6_454
As1 Eu2 Cd 153.31(4) 6 6_454
As1 Eu2 Cd 90.80(3) 6_455 6_454
As1 Eu2 Cd 103.79(3) 5 6_454
As1 Eu2 Cd 50.26(3) 5_455 6_454
Cd Eu2 Cd 150.23(3) 5 6_454
Cd Eu2 Cd 92.10(2) 5_455 6_454
As2 Eu2 Cd 47.53(2) . 6_554
As1 Eu2 Cd 90.80(3) 6 6_554
As1 Eu2 Cd 153.31(4) 6_455 6_554
As1 Eu2 Cd 50.26(3) 5 6_554
As1 Eu2 Cd 103.79(3) 5_455 6_554
Cd Eu2 Cd 92.10(2) 5 6_554
Cd Eu2 Cd 150.23(3) 5_455 6_554
Cd Eu2 Cd 77.48(3) 6_454 6_554
As2 Eu2 Eu1 79.50(4) . .
As1 Eu2 Eu1 54.51(2) 6 .
As1 Eu2 Eu1 54.51(2) 6_455 .
As1 Eu2 Eu1 135.45(2) 5 .
As1 Eu2 Eu1 135.45(2) 5_455 .
Cd Eu2 Eu1 104.50(3) 5 .
Cd Eu2 Eu1 104.50(3) 5_455 .
Cd Eu2 Eu1 105.12(3) 6_454 .
Cd Eu2 Eu1 105.12(3) 6_554 .
As2 Eu2 Eu2 144.45(4) . 2_565
As1 Eu2 Eu2 51.81(2) 6 2_565
As1 Eu2 Eu2 51.81(2) 6_455 2_565
As1 Eu2 Eu2 108.64(3) 5 2_565
As1 Eu2 Eu2 108.64(3) 5_455 2_565
Cd Eu2 Eu2 57.86(2) 5 2_565
Cd Eu2 Eu2 57.86(2) 5_455 2_565
Cd Eu2 Eu2 140.930(14) 6_454 2_565
Cd Eu2 Eu2 140.930(14) 6_554 2_565
Eu1 Eu2 Eu2 64.95(2) . 2_565
As2 Eu2 Eu2 69.40(3) . 2_564
As1 Eu2 Eu2 135.19(2) 6 2_564
As1 Eu2 Eu2 135.19(2) 6_455 2_564
As1 Eu2 Eu2 51.65(3) 5 2_564
As1 Eu2 Eu2 51.65(3) 5_455 2_564
Cd Eu2 Eu2 98.59(3) 5 2_564
Cd Eu2 Eu2 98.59(3) 5_455 2_564
Cd Eu2 Eu2 52.908(18) 6_454 2_564
Cd Eu2 Eu2 52.908(18) 6_554 2_564
Eu1 Eu2 Eu2 148.90(3) . 2_564
Eu2 Eu2 Eu2 146.15(4) 2_565 2_564
As2 Cd As2 111.04(6) 6 6_455
As2 Cd As1 111.03(4) 6 .
As2 Cd As1 111.03(4) 6_455 .
As2 Cd As1 112.16(4) 6 2
As2 Cd As1 112.16(4) 6_455 2
As1 Cd As1 98.88(4) . 2
As2 Cd Eu2 166.10(4) 6 5_445
As2 Cd Eu2 82.85(3) 6_455 5_445
As1 Cd Eu2 61.29(3) . 5_445
As1 Cd Eu2 60.55(3) 2 5_445
As2 Cd Eu2 82.85(3) 6 5_545
As2 Cd Eu2 166.10(4) 6_455 5_545
As1 Cd Eu2 61.29(3) . 5_545
As1 Cd Eu2 60.55(3) 2 5_545
Eu2 Cd Eu2 83.26(3) 5_445 5_545
As2 Cd Eu2 56.14(3) 6 6
As2 Cd Eu2 118.34(5) 6_455 6
As1 Cd Eu2 130.30(3) . 6
As1 Cd Eu2 57.96(3) 2 6
Eu2 Cd Eu2 118.49(3) 5_445 6
Eu2 Cd Eu2 69.236(18) 5_545 6
As2 Cd Eu2 118.34(5) 6 6_455
As2 Cd Eu2 56.14(3) 6_455 6_455
As1 Cd Eu2 130.30(3) . 6_455
As1 Cd Eu2 57.96(3) 2 6_455
Eu2 Cd Eu2 69.236(18) 5_445 6_455
Eu2 Cd Eu2 118.49(3) 5_545 6_455
Eu2 Cd Eu2 77.48(3) 6 6_455
As2 Cd Eu1 55.73(3) 6 .
As2 Cd Eu1 55.73(3) 6_455 .
As1 Cd Eu1 123.39(4) . .
As1 Cd Eu1 137.73(5) 2 .
Eu2 Cd Eu1 137.946(14) 5_445 .
Eu2 Cd Eu1 137.946(15) 5_545 .
Eu2 Cd Eu1 90.45(3) 6 .
Eu2 Cd Eu1 90.45(3) 6_455 .
As2 Cd Eu1 115.00(4) 6 6_454
As2 Cd Eu1 55.75(4) 6_455 6_454
As1 Cd Eu1 57.71(3) . 6_454
As1 Cd Eu1 132.31(3) 2 6_454
Eu2 Cd Eu1 71.86(2) 5_445 6_454
Eu2 Cd Eu1 118.87(3) 5_545 6_454
Eu2 Cd Eu1 168.56(3) 6 6_454
Eu2 Cd Eu1 103.417(18) 6_455 6_454
Eu1 Cd Eu1 78.16(2) . 6_454
As2 Cd Eu1 55.75(4) 6 6_554
As2 Cd Eu1 115.00(4) 6_455 6_554
As1 Cd Eu1 57.71(3) . 6_554
As1 Cd Eu1 132.31(3) 2 6_554
Eu2 Cd Eu1 118.87(3) 5_445 6_554
Eu2 Cd Eu1 71.86(2) 5_545 6_554
Eu2 Cd Eu1 103.417(18) 6 6_554
Eu2 Cd Eu1 168.56(3) 6_455 6_554
Eu1 Cd Eu1 78.16(2) . 6_554
Eu1 Cd Eu1 73.41(3) 6_454 6_554
Cd As1 Cd 121.96(6) . 2_554
Cd As1 Eu2 135.34(2) . 6_454
Cd As1 Eu2 67.11(3) 2_554 6_454
Cd As1 Eu2 135.34(2) . 6_554
Cd As1 Eu2 67.11(3) 2_554 6_554
Eu2 As1 Eu2 89.30(4) 6_454 6_554
Cd As1 Eu2 67.79(3) . 5_445
Cd As1 Eu2 71.78(3) 2_554 5_445
Eu2 As1 Eu2 76.54(2) 6_454 5_445
Eu2 As1 Eu2 138.84(4) 6_554 5_445
Cd As1 Eu2 67.79(3) . 5_545
Cd As1 Eu2 71.78(3) 2_554 5_545
Eu2 As1 Eu2 138.84(4) 6_454 5_545
Eu2 As1 Eu2 76.54(2) 6_554 5_545
Eu2 As1 Eu2 89.05(4) 5_445 5_545
Cd As1 Eu1 75.39(3) . 6_554
Cd As1 Eu1 135.57(2) 2_554 6_554
Eu2 As1 Eu1 132.09(5) 6_454 6_554
Eu2 As1 Eu1 73.06(2) 6_554 6_554
Eu2 As1 Eu1 142.94(5) 5_445 6_554
Eu2 As1 Eu1 80.71(2) 5_545 6_554
Cd As1 Eu1 75.39(3) . 6_454
Cd As1 Eu1 135.57(2) 2_554 6_454
Eu2 As1 Eu1 73.06(2) 6_454 6_454
Eu2 As1 Eu1 132.09(5) 6_554 6_454
Eu2 As1 Eu1 80.71(2) 5_445 6_454
Eu2 As1 Eu1 142.94(5) 5_545 6_454
Eu1 As1 Eu1 86.34(4) 6_554 6_454
Cd As2 Cd 111.04(6) 6_554 6_454
Cd As2 Eu2 76.32(4) 6_554 .
Cd As2 Eu2 76.32(4) 6_454 .
Cd As2 Eu1 168.57(5) 6_554 6_454
Cd As2 Eu1 78.09(2) 6_454 6_454
Eu2 As2 Eu1 113.37(4) . 6_454
Cd As2 Eu1 78.09(2) 6_554 6_554
Cd As2 Eu1 168.57(5) 6_454 6_554
Eu2 As2 Eu1 113.37(4) . 6_554
Eu1 As2 Eu1 92.06(4) 6_454 6_554
Cd As2 Eu1 78.90(4) 6_554 1_554
Cd As2 Eu1 78.90(4) 6_454 1_554
Eu2 As2 Eu1 135.42(5) . 1_554
Eu1 As2 Eu1 96.74(4) 6_454 1_554
Eu1 As2 Eu1 96.74(4) 6_554 1_554
Cd As2 Eu2 55.52(3) 6_554 2_564
Cd As2 Eu2 55.52(3) 6_454 2_564
Eu2 As2 Eu2 65.73(3) . 2_564
Eu1 As2 Eu2 133.04(2) 6_454 2_564
Eu1 As2 Eu2 133.04(2) 6_554 2_564
Eu1 As2 Eu2 69.70(3) 1_554 2_564
Cd As2 Eu1 108.14(4) 6_554 .
Cd As2 Eu1 108.14(4) 6_454 .
Eu2 As2 Eu1 58.06(3) . .
Eu1 As2 Eu1 74.12(3) 6_454 .
Eu1 As2 Eu1 74.12(3) 6_554 .
Eu1 As2 Eu1 166.52(5) 1_554 .
Eu2 As2 Eu1 123.79(4) 2_564 .

loop_
_geom_bond_atom_site_label_1
_geom_bond_atom_site_label_2
_geom_bond_distance
_geom_bond_site_symmetry_2
Eu1 As2 3.0858(11) 6_455
Eu1 As2 3.0858(11) 6
Eu1 As2 3.1300(18) 1_556
Eu1 As1 3.2461(11) 6
Eu1 As1 3.2461(11) 6_455
Eu1 Cd 3.6536(12) .
Eu1 Cd 3.7158(11) 6
Eu1 Cd 3.7158(11) 6_455
Eu1 Eu2 3.8140(11) .
Eu1 Eu2 4.1532(12) 2_565
Eu1 As2 4.4192(19) .
Eu1 Eu1 4.4418(9) 1_655
Eu2 As2 3.0331(16) .
Eu2 As1 3.1602(12) 6
Eu2 As1 3.1602(12) 6_455
Eu2 As1 3.1672(11) 5
Eu2 As1 3.1672(11) 5_455
Eu2 Cd 3.3432(9) 5
Eu2 Cd 3.3432(9) 5_455
Eu2 Cd 3.5488(10) 6_454
Eu2 Cd 3.5488(10) 6_554
Eu2 Eu2 3.9190(9) 2_565
Eu2 Eu2 3.9190(9) 2_564
Cd As2 2.6942(10) 6
Cd As2 2.6942(10) 6_455
Cd As1 2.8036(19) .
Cd As1 2.8728(17) 2
Cd Eu2 3.3432(9) 5_445
Cd Eu2 3.3432(9) 5_545
Cd Eu2 3.5488(10) 6
Cd Eu2 3.5488(10) 6_455
Cd Eu1 3.7158(11) 6_454
Cd Eu1 3.7158(11) 6_554
As1 Cd 2.8728(17) 2_554
As1 Eu2 3.1602(12) 6_454
As1 Eu2 3.1602(12) 6_554
As1 Eu2 3.1672(11) 5_445
As1 Eu2 3.1672(11) 5_545
As1 Eu1 3.2461(11) 6_554
As1 Eu1 3.2461(11) 6_454
As2 Cd 2.6942(10) 6_554
As2 Cd 2.6942(10) 6_454
As2 Eu1 3.0858(11) 6_454
As2 Eu1 3.0858(11) 6_554
As2 Eu1 3.1300(18) 1_554
As2 Eu2 4.0241(16) 2_564
